data_2239716
loop_
_publ_author_name
'Purushothaman, Michael'
'Thanigaimani, Kaliyaperumal'
'Arshad, Suhana'
'Silambarasan, Sekar'
'Razak, Ibrahim Abdul'
'Ali, Kather Mohideen Sithick'

_publ_section_title
;
 2,6-Diamino-4-(4-chlorophenyl)-1-methyl-1,4-dihydropyridine-3,5-dicarbonitrile
;
_journal_coeditor_code HB7240
_journal_issue 7
_journal_name_full 'Acta Crystallographica Section E'
_journal_page_first o812
_journal_page_last o813
_journal_paper_doi 10.1107/S1600536814014354
_journal_volume 70
_journal_year 2014
_chemical_formula_iupac 'C14 H12 Cl N5'
_chemical_formula_moiety 'C14 H12 Cl N5'
_chemical_formula_sum 'C14 H12 Cl N5'
_chemical_formula_weight 285.74
_chemical_name_systematic
;
2,6-Diamino-4-(4-chlorophenyl)-1-methyl-1,4-dihydropyridine-3,5-dicarbonitrile
;
_space_group_IT_number 2
_symmetry_cell_setting triclinic
_symmetry_space_group_name_Hall '-P 1'
_symmetry_space_group_name_H-M 'P -1'
_atom_sites_solution_hydrogens geom
_atom_sites_solution_primary direct
_atom_sites_solution_secondary difmap
_audit_creation_method SHELXL-97
_cell_angle_alpha 93.148(4)
_cell_angle_beta 112.478(3)
_cell_angle_gamma 93.929(3)
_cell_formula_units_Z 2
_cell_length_a 8.3893(4)
_cell_length_b 8.4679(5)
_cell_length_c 10.2571(6)
_cell_measurement_reflns_used 4444
_cell_measurement_temperature 100.0(10)
_cell_measurement_theta_max 32.28
_cell_measurement_theta_min 2.64
_cell_volume 669.12(7)
_computing_cell_refinement 'SAINT (Bruker, 2009)'
_computing_data_collection 'APEX2 (Bruker, 2009)'
_computing_data_reduction 'SAINT (Bruker, 2009)'
_computing_molecular_graphics 'SHELXTL (Sheldrick, 2008)'
_computing_publication_material
;
SHELXTL (Sheldrick, 2008) and PLATON (Spek, 2009)
;
_computing_structure_refinement 'SHELXTL (Sheldrick, 2008)'
_computing_structure_solution 'SHELXTL (Sheldrick, 2008)'
_diffrn_ambient_temperature 100.0(10)
_diffrn_measured_fraction_theta_full 0.996
_diffrn_measured_fraction_theta_max 0.996
_diffrn_measurement_device_type 'Bruker SMART APEXII CCD'
_diffrn_measurement_method '\f and \w scans'
_diffrn_radiation_monochromator graphite
_diffrn_radiation_source 'fine-focus sealed tube'
_diffrn_radiation_type MoK\a
_diffrn_radiation_wavelength 0.71073
_diffrn_reflns_av_R_equivalents 0.0528
_diffrn_reflns_av_sigmaI/netI 0.0569
_diffrn_reflns_limit_h_max 10
_diffrn_reflns_limit_h_min -10
_diffrn_reflns_limit_k_max 9
_diffrn_reflns_limit_k_min -10
_diffrn_reflns_limit_l_max 13
_diffrn_reflns_limit_l_min -13
_diffrn_reflns_number 9775
_diffrn_reflns_theta_full 27.50
_diffrn_reflns_theta_max 27.50
_diffrn_reflns_theta_min 2.16
_exptl_absorpt_coefficient_mu 0.282
_exptl_absorpt_correction_T_max 0.9562
_exptl_absorpt_correction_T_min 0.9037
_exptl_absorpt_correction_type multi-scan
_exptl_absorpt_process_details '(<i>SADABS</i>; Bruker, 2009)'
_exptl_crystal_colour colourless
_exptl_crystal_density_diffrn 1.418
_exptl_crystal_density_method 'not measured'
_exptl_crystal_description plate
_exptl_crystal_F_000 296
_exptl_crystal_size_max 0.37
_exptl_crystal_size_mid 0.28
_exptl_crystal_size_min 0.16
_refine_diff_density_max 1.166
_refine_diff_density_min -0.482
_refine_ls_extinction_method none
_refine_ls_goodness_of_fit_ref 1.052
_refine_ls_hydrogen_treatment mixed
_refine_ls_matrix_type full
_refine_ls_number_parameters 198
_refine_ls_number_reflns 3049
_refine_ls_number_restraints 0
_refine_ls_restrained_S_all 1.052
_refine_ls_R_factor_all 0.0880
_refine_ls_R_factor_gt 0.0722
_refine_ls_shift/su_max 0.000
_refine_ls_shift/su_mean 0.000
_refine_ls_structure_factor_coef Fsqd
_refine_ls_weighting_details 'calc w=1/[\s^2^(Fo^2^)+(0.1391P)^2^+0.3591P] where P=(Fo^2^+2Fc^2^)/3'
_refine_ls_weighting_scheme calc
_refine_ls_wR_factor_gt 0.1954
_refine_ls_wR_factor_ref 0.2069
_reflns_number_gt 2435
_reflns_number_total 3049
_reflns_threshold_expression I>2\s(I)
_cod_data_source_file hb7240sup1.cif
_cod_data_source_block I
_cod_original_cell_volume 669.11(6)
_cod_database_code 2239716
_cod_database_fobs_code 2239716

loop_
_symmetry_equiv_pos_as_xyz
'x, y, z'
'-x, -y, -z'

loop_
_atom_site_type_symbol
_atom_site_label
_atom_site_fract_x
_atom_site_fract_y
_atom_site_fract_z
_atom_site_U_iso_or_equiv
_atom_site_adp_type
_atom_site_calc_flag
_atom_site_refinement_flags
_atom_site_occupancy
_atom_site_symmetry_multiplicity
Cl Cl1 0.41603(9) 0.41701(9) -0.28944(7) 0.0186(3) Uani d . 1 1
N N1 1.1252(3) 0.0360(3) 0.2661(3) 0.0153(5) Uani d . 1 1
N N2 0.9603(3) -0.1777(3) 0.3020(3) 0.0164(5) Uani d . 1 1
N N3 1.3641(3) 0.2241(3) 0.3245(3) 0.0171(6) Uani d . 1 1
N N4 0.6529(3) 0.0004(3) 0.4178(3) 0.0184(6) Uani d . 1 1
N N5 1.2267(3) 0.5888(3) 0.4289(3) 0.0198(6) Uani d . 1 1
C C1 0.8304(4) 0.4173(4) 0.0726(3) 0.0181(6) Uani d . 1 1
H H1A 0.9409 0.4758 0.1176 0.022 Uiso calc R 1 1
C C2 0.7184(4) 0.4557(4) -0.0597(3) 0.0189(6) Uani d . 1 1
H H2A 0.7516 0.5389 -0.1053 0.023 Uiso calc R 1 1
C C3 0.5572(4) 0.3693(4) -0.1231(3) 0.0157(6) Uani d . 1 1
C C4 0.5057(4) 0.2498(4) -0.0585(3) 0.0187(6) Uani d . 1 1
H H4A 0.3943 0.1930 -0.1031 0.022 Uiso calc R 1 1
C C5 0.6194(4) 0.2132(4) 0.0734(3) 0.0182(6) Uani d . 1 1
H H5A 0.5844 0.1308 0.1188 0.022 Uiso calc R 1 1
C C6 0.7834(3) 0.2950(3) 0.1401(3) 0.0136(6) Uani d . 1 1
C C7 0.9013(3) 0.2604(3) 0.2911(3) 0.0133(6) Uani d . 1 1
H H7A 0.8677 0.3263 0.3587 0.016 Uiso calc R 1 1
C C8 0.8816(4) 0.0898(3) 0.3211(3) 0.0137(6) Uani d . 1 1
C C9 0.9872(3) -0.0158(3) 0.2979(3) 0.0110(6) Uani d . 1 1
C C10 1.1955(4) 0.1912(3) 0.3081(3) 0.0135(6) Uani d . 1 1
C C11 1.0935(3) 0.3048(3) 0.3278(3) 0.0141(6) Uani d . 1 1
C C12 0.7568(4) 0.0383(3) 0.3743(3) 0.0153(6) Uani d . 1 1
C C13 1.2207(4) -0.0783(4) 0.2184(3) 0.0200(7) Uani d . 1 1
H H13A 1.1391 -0.1654 0.1568 0.030 Uiso calc R 1 1
H H13B 1.3055 -0.1210 0.3008 0.030 Uiso calc R 1 1
H H13C 1.2811 -0.0245 0.1657 0.030 Uiso calc R 1 1
C C14 1.1690(4) 0.4592(4) 0.3845(3) 0.0145(6) Uani d . 1 1
H H1N2 1.050(6) -0.226(6) 0.345(5) 0.043(12) Uiso d . 1 1
H H2N2 0.873(5) -0.220(5) 0.322(4) 0.022(9) Uiso d . 1 1
H H1N3 1.414(5) 0.315(6) 0.355(4) 0.030(11) Uiso d . 1 1
H H2N3 1.425(5) 0.150(5) 0.355(4) 0.029(11) Uiso d . 1 1

loop_
_atom_site_aniso_label
_atom_site_aniso_U_11
_atom_site_aniso_U_22
_atom_site_aniso_U_33
_atom_site_aniso_U_12
_atom_site_aniso_U_13
_atom_site_aniso_U_23
Cl1 0.0168(4) 0.0188(4) 0.0178(4) 0.0060(3) 0.0030(3) 0.0034(3)
N1 0.0126(11) 0.0132(12) 0.0215(12) 0.0042(9) 0.0080(10) -0.0010(10)
N2 0.0137(12) 0.0082(12) 0.0282(14) 0.0055(10) 0.0084(11) 0.0015(10)
N3 0.0126(12) 0.0132(13) 0.0292(14) 0.0081(11) 0.0107(11) 0.0041(11)
N4 0.0145(12) 0.0168(13) 0.0261(14) 0.0081(10) 0.0090(11) 0.0030(11)
N5 0.0210(13) 0.0136(13) 0.0244(13) 0.0080(10) 0.0074(11) 0.0020(10)
C1 0.0150(13) 0.0141(14) 0.0235(15) 0.0024(11) 0.0056(12) -0.0009(12)
C2 0.0189(14) 0.0164(15) 0.0226(15) 0.0036(12) 0.0088(12) 0.0034(12)
C3 0.0175(13) 0.0154(14) 0.0153(13) 0.0113(11) 0.0058(11) 0.0010(11)
C4 0.0156(13) 0.0162(15) 0.0232(15) 0.0019(11) 0.0062(12) 0.0023(12)
C5 0.0178(14) 0.0135(14) 0.0232(15) 0.0020(11) 0.0074(12) 0.0048(12)
C6 0.0139(13) 0.0130(14) 0.0168(13) 0.0094(11) 0.0081(11) 0.0002(11)
C7 0.0117(12) 0.0118(14) 0.0173(14) 0.0068(10) 0.0057(11) 0.0005(11)
C8 0.0131(12) 0.0112(13) 0.0189(14) 0.0056(11) 0.0080(11) 0.0016(11)
C9 0.0092(12) 0.0084(13) 0.0146(13) 0.0072(10) 0.0028(10) -0.0003(10)
C10 0.0124(13) 0.0136(14) 0.0160(13) 0.0054(11) 0.0064(11) 0.0022(11)
C11 0.0129(13) 0.0131(14) 0.0174(14) 0.0064(11) 0.0065(11) 0.0003(11)
C12 0.0151(13) 0.0130(14) 0.0167(14) 0.0091(11) 0.0036(11) 0.0022(11)
C13 0.0195(14) 0.0142(15) 0.0297(17) 0.0075(12) 0.0130(13) -0.0041(12)
C14 0.0114(12) 0.0164(15) 0.0160(13) 0.0086(11) 0.0041(11) 0.0032(11)

loop_
_atom_type_symbol
_atom_type_description
_atom_type_scat_dispersion_real
_atom_type_scat_dispersion_imag
_atom_type_scat_source
C C 0.0033 0.0016 'International Tables Vol C Tables 4.2.6.8 and 6.1.1.4'
H H 0.0000 0.0000 'International Tables Vol C Tables 4.2.6.8 and 6.1.1.4'
N N 0.0061 0.0033 'International Tables Vol C Tables 4.2.6.8 and 6.1.1.4'
Cl Cl 0.1484 0.1585 'International Tables Vol C Tables 4.2.6.8 and 6.1.1.4'

loop_
_geom_angle_atom_site_label_1
_geom_angle_atom_site_label_2
_geom_angle_atom_site_label_3
_geom_angle
C9 N1 C10 118.3(2)
C9 N1 C13 120.6(2)
C10 N1 C13 119.7(2)
C9 N2 H1N2 117(3)
C9 N2 H2N2 121(3)
H1N2 N2 H2N2 108(4)
C10 N3 H1N3 120(3)
C10 N3 H2N3 113(3)
H1N3 N3 H2N3 115(4)
C6 C1 C2 121.3(3)
C6 C1 H1A 119.4
C2 C1 H1A 119.4
C3 C2 C1 118.4(3)
C3 C2 H2A 120.8
C1 C2 H2A 120.8
C4 C3 C2 121.8(3)
C4 C3 Cl1 119.6(2)
C2 C3 Cl1 118.5(2)
C3 C4 C5 118.9(3)
C3 C4 H4A 120.5
C5 C4 H4A 120.5
C4 C5 C6 121.3(3)
C4 C5 H5A 119.3
C6 C5 H5A 119.3
C1 C6 C5 118.2(3)
C1 C6 C7 121.4(3)
C5 C6 C7 120.1(3)
C8 C7 C11 107.0(2)
C8 C7 C6 113.9(2)
C11 C7 C6 113.9(2)
C8 C7 H7A 107.2
C11 C7 H7A 107.2
C6 C7 H7A 107.2
C9 C8 C12 119.9(3)
C9 C8 C7 119.8(3)
C12 C8 C7 120.3(2)
C8 C9 N1 120.7(3)
C8 C9 N2 123.1(3)
N1 C9 N2 116.2(2)
N3 C10 N1 116.7(3)
N3 C10 C11 123.7(3)
N1 C10 C11 119.6(3)
C10 C11 C14 119.7(3)
C10 C11 C7 119.9(3)
C14 C11 C7 120.4(2)
N4 C12 C8 178.0(3)
N1 C13 H13A 109.5
N1 C13 H13B 109.5
H13A C13 H13B 109.5
N1 C13 H13C 109.5
H13A C13 H13C 109.5
H13B C13 H13C 109.5
N5 C14 C11 177.8(3)

loop_
_geom_bond_atom_site_label_1
_geom_bond_atom_site_label_2
_geom_bond_distance
Cl1 C3 1.753(3)
N1 C9 1.369(4)
N1 C10 1.378(4)
N1 C13 1.474(4)
N2 C9 1.379(4)
N2 H1N2 0.86(5)
N2 H2N2 0.89(4)
N3 C10 1.366(4)
N3 H1N3 0.83(5)
N3 H2N3 0.83(4)
N4 C12 1.155(4)
N5 C14 1.162(4)
C1 C6 1.393(4)
C1 C2 1.395(4)
C1 H1A 0.9500
C2 C3 1.388(4)
C2 H2A 0.9500
C3 C4 1.372(4)
C4 C5 1.391(4)
C4 H4A 0.9500
C5 C6 1.392(4)
C5 H5A 0.9500
C6 C7 1.543(4)
C7 C8 1.505(4)
C7 C11 1.523(4)
C7 H7A 1.0000
C8 C9 1.373(4)
C8 C12 1.410(4)
C10 C11 1.386(4)
C11 C14 1.403(4)
C13 H13A 0.9800
C13 H13B 0.9800
C13 H13C 0.9800

loop_
_geom_hbond_atom_site_label_D
_geom_hbond_atom_site_label_H
_geom_hbond_atom_site_label_A
_geom_hbond_site_symmetry_A
_geom_hbond_distance_DH
_geom_hbond_distance_HA
_geom_hbond_distance_DA
_geom_hbond_angle_DHA
_geom_hbond_publ_flag
N2 H1N2 N5 1_545 0.86(5) 2.21(5) 3.043(4) 163(5) yes
N2 H2N2 Cl1 2_655 0.89(4) 2.75(4) 3.588(3) 158(3) yes
N3 H2N3 N4 1_655 0.83(4) 2.27(4) 3.071(4) 161(4) yes

loop_
_geom_torsion_atom_site_label_1
_geom_torsion_atom_site_label_2
_geom_torsion_atom_site_label_3
_geom_torsion_atom_site_label_4
_geom_torsion
C6 C1 C2 C3 0.3(5)
C1 C2 C3 C4 0.7(5)
C1 C2 C3 Cl1 -180.0(2)
C2 C3 C4 C5 -0.8(5)
Cl1 C3 C4 C5 179.9(2)
C3 C4 C5 C6 -0.2(5)
C2 C1 C6 C5 -1.3(4)
C2 C1 C6 C7 -175.4(3)
C4 C5 C6 C1 1.2(4)
C4 C5 C6 C7 175.4(3)
C1 C6 C7 C8 -152.0(3)
C5 C6 C7 C8 34.0(3)
C1 C6 C7 C11 -28.9(4)
C5 C6 C7 C11 157.1(3)
C11 C7 C8 C9 -34.8(3)
C6 C7 C8 C9 92.0(3)
C11 C7 C8 C12 144.5(3)
C6 C7 C8 C12 -88.7(3)
C12 C8 C9 N1 -170.4(3)
C7 C8 C9 N1 8.9(4)
C12 C8 C9 N2 10.8(4)
C7 C8 C9 N2 -169.8(3)
C10 N1 C9 C8 23.8(4)
C13 N1 C9 C8 -169.9(3)
C10 N1 C9 N2 -157.4(3)
C13 N1 C9 N2 8.9(4)
C9 N1 C10 N3 156.2(3)
C13 N1 C10 N3 -10.2(4)
C9 N1 C10 C11 -25.5(4)
C13 N1 C10 C11 168.1(3)
N3 C10 C11 C14 -8.3(4)
N1 C10 C11 C14 173.5(3)
N3 C10 C11 C7 173.1(3)
N1 C10 C11 C7 -5.1(4)
C8 C7 C11 C10 32.9(4)
C6 C7 C11 C10 -93.9(3)
C8 C7 C11 C14 -145.7(3)
C6 C7 C11 C14 87.6(3)
